data_4320911
loop_
_publ_author_name
'Dong Sun'
'Timothy Hughbanks'

_publ_section_title
;
 Chloroaluminate Ionic Liquids as Reagents for Isolating Soluble
 Hexanuclear Zirconium Halide Cluster Compounds
;
_journal_name_full 'Inorganic Chemistry'
_journal_page_first 1964
_journal_page_last 1968
_journal_paper_doi 10.1021/ic9913785
_journal_volume 39
_journal_year 2000
_chemical_formula_sum 'C25 H44 Cl18 N8 Zr6'
_chemical_formula_weight 1641.47
_chemical_name_systematic
; 
 ? 
;
_space_group_IT_number 2
_symmetry_cell_setting triclinic
_symmetry_space_group_name_Hall '-P 1'
_symmetry_space_group_name_H-M 'P -1'
_atom_sites_solution_hydrogens geom
_atom_sites_solution_primary direct
_atom_sites_solution_secondary difmap
_audit_creation_method SHELXL
_cell_angle_alpha 98.0050(10)
_cell_angle_beta 98.635(2)
_cell_angle_gamma 113.026(2)
_cell_formula_units_Z 2
_cell_length_a 11.7700(2)
_cell_length_b 11.8965(4)
_cell_length_c 20.9720(7)
_cell_measurement_temperature 213(2)
_cell_volume 2607.92(14)
_computing_structure_refinement 'SHELXL-93 (Sheldrick, 1993)'
_computing_structure_solution 'SHELXS-86 (Sheldrick, 1990)'
_diffrn_ambient_temperature 213(2)
_diffrn_radiation_monochromator graphite
_diffrn_radiation_source 'fine-focus sealed tube'
_diffrn_radiation_type MoK\a
_diffrn_radiation_wavelength 0.71073
_diffrn_reflns_av_R_equivalents 0.0911
_diffrn_reflns_av_sigmaI/netI 0.2638
_diffrn_reflns_limit_h_max 14
_diffrn_reflns_limit_h_min -14
_diffrn_reflns_limit_k_max 14
_diffrn_reflns_limit_k_min -14
_diffrn_reflns_limit_l_max 26
_diffrn_reflns_limit_l_min -11
_diffrn_reflns_number 17133
_diffrn_reflns_theta_max 26.51
_diffrn_reflns_theta_min 1.91
_exptl_absorpt_coefficient_mu 2.113
_exptl_crystal_density_diffrn 2.175
_exptl_crystal_F_000 1664
_refine_diff_density_max 0.933
_refine_diff_density_min -0.997
_refine_diff_density_rms 0.178
_refine_ls_extinction_method none
_refine_ls_goodness_of_fit_all 0.741
_refine_ls_goodness_of_fit_obs 0.984
_refine_ls_matrix_type full
_refine_ls_number_parameters 510
_refine_ls_number_reflns 10335
_refine_ls_number_restraints 22
_refine_ls_restrained_S_all 0.740
_refine_ls_restrained_S_obs 0.981
_refine_ls_R_factor_all 0.1638
_refine_ls_R_factor_obs 0.0504
_refine_ls_shift/esd_max -1.430
_refine_ls_shift/esd_mean 0.053
_refine_ls_structure_factor_coef Fsqd
_refine_ls_weighting_details 'w=1/[\s^2^(Fo^2^)+(0.0000P)^2^+0.0000P] where P=(Fo^2^+2Fc^2^)/3'
_refine_ls_weighting_scheme calc
_refine_ls_wR_factor_all 0.0953
_refine_ls_wR_factor_obs 0.0764
_reflns_number_observed 4067
_reflns_number_total 10335
_reflns_observed_criterion >2sigma(I)
_cod_data_source_file ic9913785_1.cif
_cod_data_source_block Im4Zr6CCl18
_cod_depositor_comments
;
The following automatic conversions were performed:

'_symmetry_cell_setting' value 'Triclinic' changed to 'triclinic'
according to the built-in table from CIF Core dictionary named
'cif_core.dic' version 2.4.1 from 2010-06-29.

Automatic conversion script
Id: cif_fix_values 1646 2011-03-28 12:23:43Z adriana 

The following automatic conversions were performed:

'_refine_ls_weighting_scheme' value 'calc
w=1/[\s^2^(Fo^2^)+(0.0000P)^2^+0.0000P] where P=(Fo^2^+2Fc^2^)/3' was
changed to 'calc'. New tag '_refine_ls_weighting_details' was
created. The value of the new tag was set to
'w=1/[\s^2^(Fo^2^)+(0.0000P)^2^+0.0000P] where P=(Fo^2^+2Fc^2^)/3'.

Automatic conversion script
Id: cif_fix_values 3143 2015-03-26 13:38:13Z robertas 
;
_cod_original_cell_volume 2607.92(13)
_cod_database_code 4320911

loop_
_symmetry_equiv_pos_as_xyz
'x, y, z'
'-x, -y, -z'

loop_
_atom_site_aniso_label
_atom_site_aniso_U_11
_atom_site_aniso_U_22
_atom_site_aniso_U_33
_atom_site_aniso_U_23
_atom_site_aniso_U_13
_atom_site_aniso_U_12
Zr1 0.0136(6) 0.0172(6) 0.0153(5) 0.0050(5) 0.0042(5) 0.0045(5)
Zr2 0.0157(6) 0.0148(6) 0.0169(5) 0.0062(5) 0.0041(5) 0.0075(5)
Zr3 0.0144(6) 0.0149(6) 0.0147(5) 0.0041(4) 0.0023(5) 0.0048(5)
Zr4 0.0167(7) 0.0146(6) 0.0149(5) 0.0056(4) 0.0022(5) 0.0060(5)
Zr5 0.0155(6) 0.0156(6) 0.0148(5) 0.0037(4) 0.0034(5) 0.0053(5)
Zr6 0.0127(6) 0.0141(6) 0.0167(5) 0.0040(5) 0.0037(5) 0.0048(5)
C1 0.019(10) 0.019(9) 0.021(8) 0.011(7) 0.001(7) 0.013(8)
C2 0.024(10) 0.035(10) 0.017(8) 0.018(7) 0.003(7) 0.018(9)
Cl11 0.025(2) 0.023(2) 0.0218(13) -0.0024(12) -0.0017(12) 0.0033(13)
Cl12 0.022(2) 0.027(2) 0.0174(13) 0.0027(12) 0.0070(12) 0.0102(14)
Cl13 0.019(2) 0.029(2) 0.0269(14) 0.0067(12) 0.0055(13) 0.0143(14)
Cl14 0.018(2) 0.021(2) 0.0239(14) 0.0017(12) 0.0048(12) 0.0015(13)
Cl15 0.031(2) 0.019(2) 0.0213(13) 0.0032(12) 0.0020(12) 0.0126(14)
Cl16 0.025(2) 0.025(2) 0.0251(14) 0.0131(12) 0.0079(13) 0.0100(14)
Cl17 0.022(2) 0.021(2) 0.0177(12) 0.0037(11) 0.0000(12) 0.0082(13)
Cl18 0.034(2) 0.025(2) 0.034(2) 0.0165(13) 0.0006(14) 0.0133(15)
Cl19 0.020(2) 0.038(2) 0.0309(15) 0.0067(13) 0.0089(13) 0.0064(14)
Cl21 0.031(2) 0.024(2) 0.0165(13) -0.0007(12) -0.0004(12) 0.0060(14)
Cl22 0.023(2) 0.025(2) 0.0182(13) 0.0058(12) 0.0093(12) 0.0101(13)
Cl23 0.026(2) 0.0162(14) 0.0241(13) 0.0018(11) 0.0052(12) 0.0101(13)
Cl24 0.018(2) 0.021(2) 0.0227(13) 0.0005(12) 0.0026(12) 0.0023(13)
Cl25 0.031(2) 0.027(2) 0.0178(13) 0.0062(12) -0.0012(12) 0.0157(15)
Cl26 0.036(2) 0.030(2) 0.038(2) 0.0172(13) 0.0087(14) 0.021(2)
Cl27 0.018(2) 0.029(2) 0.0330(14) 0.0057(13) 0.0103(13) 0.0040(14)
Cl28 0.023(2) 0.025(2) 0.0334(15) 0.0159(13) 0.0137(13) 0.0111(14)
Cl29 0.015(2) 0.025(2) 0.0285(14) 0.0094(12) 0.0076(12) 0.0101(13)
C11 0.041(8) 0.047(8) 0.060(8) 0.018(7) 0.007(7) 0.031(7)
N11 0.031(6) 0.034(6) 0.046(6) 0.024(5) 0.010(5) 0.012(5)
N12 0.011(5) 0.031(6) 0.030(5) 0.014(4) 0.004(4) 0.011(5)
C12 0.031(8) 0.031(7) 0.031(6) 0.002(6) -0.003(6) 0.022(6)
C13 0.051(10) 0.049(9) 0.058(8) 0.036(7) 0.001(7) 0.012(8)
C14 0.024(8) 0.054(9) 0.043(7) 0.016(7) 0.006(6) 0.003(7)
C15 0.032(8) 0.034(7) 0.027(6) -0.005(5) -0.002(5) 0.015(6)
C16 0.009(6) 0.036(7) 0.027(6) 0.005(5) 0.004(5) 0.005(5)
N31 0.029(6) 0.017(5) 0.024(5) 0.005(4) 0.013(4) 0.004(5)
C31 0.040(8) 0.050(8) 0.012(5) 0.013(5) 0.001(5) 0.028(7)
N32 0.032(6) 0.033(6) 0.022(5) 0.009(4) 0.015(4) 0.019(5)
C32 0.047(8) 0.029(7) 0.018(5) 0.004(5) 0.005(6) 0.024(7)
C33 0.020(7) 0.032(7) 0.022(5) 0.007(5) 0.008(5) 0.006(6)
C34 0.042(8) 0.034(8) 0.028(6) 0.004(6) 0.003(6) 0.002(7)
C35 0.043(8) 0.017(6) 0.038(6) -0.001(5) 0.014(6) 0.003(6)
C36 0.023(7) 0.034(7) 0.030(6) 0.014(6) -0.007(5) -0.004(6)
N41 0.019(6) 0.032(6) 0.045(6) 0.021(5) 0.013(5) 0.007(5)
C41 0.038(8) 0.034(8) 0.066(8) 0.015(7) 0.011(7) 0.016(7)
N42 0.010(5) 0.028(6) 0.041(6) 0.008(5) -0.006(4) 0.006(5)
C46 0.006(6) 0.043(8) 0.029(6) 0.005(6) 0.003(5) 0.002(6)
C42 0.066(11) 0.034(9) 0.088(10) 0.005(8) 0.034(9) 0.001(8)
C43 0.054(10) 0.045(9) 0.060(8) 0.008(7) 0.020(8) -0.001(8)
C44 0.060(10) 0.046(9) 0.050(8) 0.026(7) 0.018(7) 0.027(8)
C45 0.027(8) 0.043(9) 0.078(9) 0.045(8) 0.014(7) 0.015(7)

loop_
_atom_site_label
_atom_site_type_symbol
_atom_site_fract_x
_atom_site_fract_y
_atom_site_fract_z
_atom_site_U_iso_or_equiv
_atom_site_thermal_displace_type
_atom_site_occupancy
_atom_site_calc_flag
_atom_site_refinement_flags
_atom_site_disorder_group
Zr1 Zr -0.18209(10) -0.54871(9) -0.46094(4) 0.0158(3) Uani 1 d . .
Zr2 Zr -0.04912(10) 0.15203(9) -0.03715(4) 0.0151(3) Uani 1 d . .
Zr3 Zr 0.10887(10) -0.33770(9) -0.40975(4) 0.0151(3) Uani 1 d . .
Zr4 Zr 0.04928(10) -0.63275(9) -0.44439(4) 0.0155(3) Uani 1 d . .
Zr5 Zr 0.08594(10) 0.12689(9) 0.10352(4) 0.0157(3) Uani 1 d . .
Zr6 Zr -0.19282(10) -0.08267(9) 0.02714(4) 0.0147(3) Uani 1 d . .
C1 C 0.0000 -0.5000 -0.5000 0.018(4) Uani 1 d S .
C2 C 0.0000 0.0000 0.0000 0.022(4) Uani 1 d S .
Cl11 Cl 0.2334(2) -0.1529(2) -0.30806(11) 0.0269(7) Uani 1 d . .
Cl12 Cl -0.0784(2) -0.3779(2) -0.35711(11) 0.0223(7) Uani 1 d . .
Cl13 Cl 0.2575(3) -0.5876(2) -0.47805(11) 0.0237(7) Uani 1 d . .
Cl14 Cl 0.3207(2) -0.2678(2) -0.44321(11) 0.0236(7) Uani 1 d . .
Cl15 Cl -0.0615(3) -0.8240(2) -0.53880(11) 0.0239(7) Uani 1 d . .
Cl16 Cl -0.1475(3) -0.7029(2) -0.39701(11) 0.0243(7) Uani 1 d . .
Cl17 Cl 0.1713(2) -0.4690(2) -0.33837(11) 0.0212(6) Uani 1 d . .
Cl18 Cl 0.1043(3) -0.7845(2) -0.38191(12) 0.0307(7) Uani 1 d . .
Cl19 Cl -0.3837(2) -0.5977(3) -0.41387(12) 0.0310(7) Uani 1 d . .
Cl21 Cl 0.1858(3) 0.2744(2) 0.21812(11) 0.0269(7) Uani 1 d . .
Cl22 Cl -0.1181(2) 0.0481(2) 0.14397(11) 0.0216(6) Uani 1 d . .
Cl23 Cl 0.0371(3) 0.3039(2) 0.07339(11) 0.0222(6) Uani 1 d . .
Cl24 Cl -0.3084(2) -0.2305(2) -0.08377(11) 0.0232(7) Uani 1 d . .
Cl25 Cl -0.1487(3) 0.0273(2) -0.15574(11) 0.0249(7) Uani 1 d . .
Cl26 Cl -0.1002(3) 0.3236(2) -0.07648(13) 0.0313(7) Uani 1 d . .
Cl27 Cl -0.4127(2) -0.1790(2) 0.05815(12) 0.0280(7) Uani 1 d . .
Cl28 Cl 0.1608(3) 0.2605(2) -0.06946(12) 0.0250(7) Uani 1 d . .
Cl29 Cl -0.2695(2) 0.0722(2) -0.01317(12) 0.0218(6) Uani 1 d . .
C11 C 0.5006(11) -0.2847(10) -0.2730(5) 0.045(3) Uani 1 d . .
H11A H 0.5363(11) -0.2278(10) -0.3010(5) 0.067 Uiso 1 calc R .
H11B H 0.5563(11) -0.2553(10) -0.2294(5) 0.067 Uiso 1 calc R .
H11C H 0.4181(11) -0.2882(10) -0.2696(5) 0.067 Uiso 1 calc R .
N11 N 0.3461(8) -0.6824(8) -0.2343(5) 0.036(2) Uani 1 d . .
N12 N 0.4326(7) -0.5068(8) -0.2627(4) 0.023(2) Uani 1 d . .
C12 C 0.3812(10) -0.6287(10) -0.2837(5) 0.030(3) Uani 1 d . .
H12A H 0.3708(10) -0.6712(10) -0.3270(5) 0.036 Uiso 1 calc R .
C13 C 0.2818(11) -0.8185(10) -0.2399(5) 0.055(4) Uani 1 d . .
H13A H 0.2658(11) -0.8351(10) -0.1973(5) 0.082 Uiso 1 calc R .
H13B H 0.3352(11) -0.8576(10) -0.2537(5) 0.082 Uiso 1 calc R .
H13C H 0.2021(11) -0.8525(10) -0.2723(5) 0.082 Uiso 1 calc R .
C14 C 0.3755(10) -0.5946(12) -0.1802(6) 0.044(3) Uani 1 d . .
H14A H 0.3613(10) -0.6090(12) -0.1386(6) 0.053 Uiso 1 calc R .
C15 C 0.4300(10) -0.4794(10) -0.1953(5) 0.032(3) Uani 1 d . .
H15A H 0.4590(10) -0.4003(10) -0.1671(5) 0.039 Uiso 1 calc R .
C16 C 0.4868(9) -0.4148(9) -0.3030(4) 0.026(3) Uani 1 d . .
H16A H 0.4320(9) -0.4433(9) -0.3474(4) 0.031 Uiso 1 calc R .
H16B H 0.5702(9) -0.4105(9) -0.3072(4) 0.031 Uiso 1 calc R .
C24 C 0.0377(20) -0.9371(23) -0.6777(11) 0.014(7) Uiso 0.46(2) d PD 1
N21 N 0.1603(17) -0.8946(19) -0.6269(9) 0.001(12) Uiso 0.46(2) d PD 1
C23 C 0.2686(28) -0.7856(28) -0.6136(17) 0.031(17) Uiso 0.46(2) d PD 1
C22 C 0.3531(23) -0.7839(25) -0.5618(13) 0.008(12) Uiso 0.46(2) d PD 1
C21 C 0.1830(20) -0.9703(20) -0.5862(10) 0.035(8) Uiso 0.46(2) d PD 1
N22 N 0.2988(18) -0.9017(20) -0.5467(8) 0.040(7) Uiso 0.46(2) d PD 1
C25 C 0.3580(23) -0.9464(21) -0.4905(10) 0.035(8) Uiso 0.46(2) d PD 1
C26 C 0.3373(25) -0.8857(23) -0.4245(10) 0.048(9) Uiso 0.46(2) d PD 1
C24' C 0.0495(21) -0.9565(23) -0.6903(10) 0.024(8) Uiso 0.54(2) d PD 2
N21' N 0.1580(22) -0.8945(25) -0.6323(11) 0.051(17) Uiso 0.54(2) d PD 2
C23' C 0.2677(26) -0.7885(26) -0.6239(15) 0.030(15) Uiso 0.54(2) d PD 2
C22' C 0.3454(21) -0.7693(22) -0.5654(12) 0.033(12) Uiso 0.54(2) d PD 2
C21' C 0.1619(16) -0.9355(18) -0.5726(8) 0.024(6) Uiso 0.54(2) d PD 2
N22' N 0.2763(14) -0.8636(15) -0.5351(7) 0.021(5) Uiso 0.54(2) d PD 2
C25' C 0.3248(18) -0.8783(18) -0.4656(8) 0.033(6) Uiso 0.54(2) d PD 2
C26' C 0.4058(22) -0.9544(21) -0.4749(10) 0.045(8) Uiso 0.54(2) d PD 2
N31 N -0.3042(8) 0.2497(7) 0.1299(4) 0.024(2) Uani 1 d . .
C31 C -0.1892(11) 0.4230(10) 0.1012(4) 0.031(3) Uani 1 d . .
H31A H -0.1599(11) 0.4861(10) 0.0775(4) 0.037 Uiso 1 calc R .
N32 N -0.1297(8) 0.4193(8) 0.1617(4) 0.026(2) Uani 1 d . .
C32 C -0.3006(11) 0.3160(9) 0.0821(4) 0.029(3) Uani 1 d . .
H32A H -0.3627(11) 0.2930(9) 0.0429(4) 0.035 Uiso 1 calc R .
C33 C -0.2015(9) 0.3127(9) 0.1778(5) 0.026(3) Uani 1 d . .
H33A H -0.1818(9) 0.2871(9) 0.2168(5) 0.031 Uiso 1 calc R .
C34 C -0.0189(10) 0.6392(9) 0.2230(5) 0.040(3) Uani 1 d . .
H34A H 0.0621(10) 0.6998(9) 0.2504(5) 0.060 Uiso 1 calc R .
H34B H -0.0843(10) 0.6285(9) 0.2477(5) 0.060 Uiso 1 calc R .
H34C H -0.0386(10) 0.6690(9) 0.1839(5) 0.060 Uiso 1 calc R .
C35 C -0.4062(10) 0.1274(9) 0.1284(5) 0.036(3) Uani 1 d . .
H35A H -0.4703(10) 0.1017(9) 0.0878(5) 0.054 Uiso 1 calc R .
H35B H -0.4439(10) 0.1342(9) 0.1660(5) 0.054 Uiso 1 calc R .
H35C H -0.3715(10) 0.0659(9) 0.1303(5) 0.054 Uiso 1 calc R .
C36 C -0.0123(10) 0.5172(10) 0.2031(5) 0.035(3) Uani 1 d . .
H36A H 0.0555(10) 0.5296(10) 0.1791(5) 0.041 Uiso 1 calc R .
H36B H 0.0100(10) 0.4892(10) 0.2430(5) 0.041 Uiso 1 calc R .
N41 N -0.3851(8) 0.2053(8) -0.2256(4) 0.031(2) Uani 1 d . .
C41 C -0.3269(10) 0.4370(10) -0.0830(5) 0.045(3) Uani 1 d . .
H41A H -0.3017(10) 0.5248(10) -0.0836(5) 0.068 Uiso 1 calc R .
H41B H -0.2612(10) 0.4278(10) -0.0531(5) 0.068 Uiso 1 calc R .
H41C H -0.4054(10) 0.4052(10) -0.0681(5) 0.068 Uiso 1 calc R .
N42 N -0.3454(8) 0.3667(8) -0.1495(4) 0.028(2) Uani 1 d . .
C46 C -0.3804(9) 0.2436(10) -0.1628(5) 0.029(3) Uani 1 d . .
H42A H -0.3989(9) 0.1920(10) -0.1322(5) 0.035 Uiso 1 calc R .
C42 C -0.3480(12) 0.0626(11) -0.3109(6) 0.068(4) Uani 1 d . .
H42B H -0.3773(12) -0.0250(11) -0.3316(6) 0.102 Uiso 1 calc R .
H42C H -0.2588(12) 0.0966(11) -0.2896(6) 0.102 Uiso 1 calc R .
H42D H -0.3596(12) 0.1084(11) -0.3443(6) 0.102 Uiso 1 calc R .
C43 C -0.4225(12) 0.0747(11) -0.2603(6) 0.060(4) Uani 1 d . .
H43A H -0.5126(12) 0.0382(11) -0.2822(6) 0.072 Uiso 1 calc R .
H43B H -0.4120(12) 0.0262(11) -0.2276(6) 0.072 Uiso 1 calc R .
C44 C -0.3510(12) 0.3110(12) -0.2539(6) 0.048(4) Uani 1 d . .
H44A H -0.3476(12) 0.3128(12) -0.2983(6) 0.058 Uiso 1 calc R .
C45 C -0.3247(10) 0.4066(11) -0.2057(6) 0.046(3) Uani 1 d . .
H45A H -0.2959(10) 0.4905(11) -0.2097(6) 0.055 Uiso 1 calc R .

loop_
_atom_type_symbol
_atom_type_description
_atom_type_scat_dispersion_real
_atom_type_scat_dispersion_imag
_atom_type_scat_source
C C 0.0033 0.0016 'International Tables Vol C Tables 4.2.6.8 and 6.1.1.4'
H H 0.0000 0.0000 'International Tables Vol C Tables 4.2.6.8 and 6.1.1.4'
N N 0.0061 0.0033 'International Tables Vol C Tables 4.2.6.8 and 6.1.1.4'
Cl Cl 0.1484 0.1585 'International Tables Vol C Tables 4.2.6.8 and 6.1.1.4'
Zr Zr -2.9673 0.5597 'International Tables Vol C Tables 4.2.6.8 and 6.1.1.4'

loop_
_geom_angle_atom_site_label_1
_geom_angle_atom_site_label_2
_geom_angle_atom_site_label_3
_geom_angle
_geom_angle_site_symmetry_1
_geom_angle_site_symmetry_3
_geom_angle_publ_flag
C1 Zr1 Cl12 94.58(7) . . ?
C1 Zr1 Cl13 94.75(7) . 2_544 ?
Cl12 Zr1 Cl13 92.22(9) . 2_544 ?
C1 Zr1 Cl16 95.32(7) . . ?
Cl12 Zr1 Cl16 89.65(8) . . ?
Cl13 Zr1 Cl16 169.57(10) 2_544 . ?
C1 Zr1 Cl14 95.45(7) . 2_544 ?
Cl12 Zr1 Cl14 169.92(10) . 2_544 ?
Cl13 Zr1 Cl14 87.88(9) 2_544 2_544 ?
Cl16 Zr1 Cl14 88.50(9) . 2_544 ?
C1 Zr1 Cl19 178.22(7) . . ?
Cl12 Zr1 Cl19 83.65(9) . . ?
Cl13 Zr1 Cl19 85.19(9) 2_544 . ?
Cl16 Zr1 Cl19 84.83(9) . . ?
Cl14 Zr1 Cl19 86.32(9) 2_544 . ?
C1 Zr1 Zr4 44.88(3) . . ?
Cl12 Zr1 Zr4 92.72(7) . . ?
Cl13 Zr1 Zr4 139.60(8) 2_544 . ?
Cl16 Zr1 Zr4 50.45(7) . . ?
Cl14 Zr1 Zr4 93.74(7) 2_544 . ?
Cl19 Zr1 Zr4 135.22(8) . . ?
C1 Zr1 Zr3 45.07(2) . 2_544 ?
Cl12 Zr1 Zr3 139.64(7) . 2_544 ?
Cl13 Zr1 Zr3 92.29(6) 2_544 2_544 ?
Cl16 Zr1 Zr3 92.92(7) . 2_544 ?
Cl14 Zr1 Zr3 50.38(7) 2_544 2_544 ?
Cl19 Zr1 Zr3 136.70(7) . 2_544 ?
Zr4 Zr1 Zr3 59.77(3) . 2_544 ?
C1 Zr1 Zr4 44.74(3) . 2_544 ?
Cl12 Zr1 Zr4 93.79(6) . 2_544 ?
Cl13 Zr1 Zr4 50.05(7) 2_544 2_544 ?
Cl16 Zr1 Zr4 140.05(8) . 2_544 ?
Cl14 Zr1 Zr4 93.99(6) 2_544 2_544 ?
Cl19 Zr1 Zr4 135.12(7) . 2_544 ?
Zr4 Zr1 Zr4 89.61(4) . 2_544 ?
Zr3 Zr1 Zr4 60.09(3) 2_544 2_544 ?
C1 Zr1 Zr3 44.84(2) . . ?
Cl12 Zr1 Zr3 49.76(6) . . ?
Cl13 Zr1 Zr3 94.43(7) 2_544 . ?
Cl16 Zr1 Zr3 94.60(7) . . ?
Cl14 Zr1 Zr3 140.29(7) 2_544 . ?
Cl19 Zr1 Zr3 133.39(7) . . ?
Zr4 Zr1 Zr3 60.03(3) . . ?
Zr3 Zr1 Zr3 89.91(3) 2_544 . ?
Zr4 Zr1 Zr3 59.55(3) 2_544 . ?
C2 Zr2 Cl23 94.93(7) . . ?
C2 Zr2 Cl29 95.10(7) . . ?
Cl23 Zr2 Cl29 89.68(9) . . ?
C2 Zr2 Cl28 95.07(7) . . ?
Cl23 Zr2 Cl28 89.95(9) . . ?
Cl29 Zr2 Cl28 169.81(10) . . ?
C2 Zr2 Cl26 178.89(8) . . ?
Cl23 Zr2 Cl26 84.06(9) . . ?
Cl29 Zr2 Cl26 85.36(10) . . ?
Cl28 Zr2 Cl26 84.48(9) . . ?
C2 Zr2 Cl25 95.26(7) . . ?
Cl23 Zr2 Cl25 169.78(9) . . ?
Cl29 Zr2 Cl25 88.65(9) . . ?
Cl28 Zr2 Cl25 89.91(9) . . ?
Cl26 Zr2 Cl25 85.76(9) . . ?
C2 Zr2 Zr6 44.91(2) . . ?
Cl23 Zr2 Zr6 92.70(7) . . ?
Cl29 Zr2 Zr6 50.21(7) . . ?
Cl28 Zr2 Zr6 139.98(7) . . ?
Cl26 Zr2 Zr6 135.52(8) . . ?
Cl25 Zr2 Zr6 93.97(7) . . ?
C2 Zr2 Zr5 44.91(2) . . ?
Cl23 Zr2 Zr5 50.02(6) . . ?
Cl29 Zr2 Zr5 94.36(6) . . ?
Cl28 Zr2 Zr5 93.20(7) . . ?
Cl26 Zr2 Zr5 134.07(7) . . ?
Cl25 Zr2 Zr5 140.17(7) . . ?
Zr6 Zr2 Zr5 59.80(3) . . ?
C2 Zr2 Zr6 44.83(3) . 2 ?
Cl23 Zr2 Zr6 94.27(7) . 2 ?
Cl29 Zr2 Zr6 139.92(8) . 2 ?
Cl28 Zr2 Zr6 50.24(6) . 2 ?
Cl26 Zr2 Zr6 134.72(8) . 2 ?
Cl25 Zr2 Zr6 93.48(7) . 2 ?
Zr6 Zr2 Zr6 89.74(4) . 2 ?
Zr5 Zr2 Zr6 59.95(3) . 2 ?
C2 Zr2 Zr5 44.88(2) . 2 ?
Cl23 Zr2 Zr5 139.80(7) . 2 ?
Cl29 Zr2 Zr5 92.87(7) . 2 ?
Cl28 Zr2 Zr5 93.98(7) . 2 ?
Cl26 Zr2 Zr5 136.14(7) . 2 ?
Cl25 Zr2 Zr5 50.38(6) . 2 ?
Zr6 Zr2 Zr5 59.97(3) . 2 ?
Zr5 Zr2 Zr5 89.79(3) . 2 ?
Zr6 Zr2 Zr5 59.73(3) 2 2 ?
C1 Zr3 Cl12 94.85(6) . . ?
C1 Zr3 Cl15 95.57(6) . 2_544 ?
Cl12 Zr3 Cl15 89.65(9) . 2_544 ?
C1 Zr3 Cl17 94.91(6) . . ?
Cl12 Zr3 Cl17 87.44(9) . . ?
Cl15 Zr3 Cl17 169.33(8) 2_544 . ?
C1 Zr3 Cl14 95.59(6) . . ?
Cl12 Zr3 Cl14 169.48(8) . . ?
Cl15 Zr3 Cl14 90.61(9) 2_544 . ?
Cl17 Zr3 Cl14 90.39(9) . . ?
C1 Zr3 Cl11 179.54(7) . . ?
Cl12 Zr3 Cl11 85.56(9) . . ?
Cl15 Zr3 Cl11 84.23(8) 2_544 . ?
Cl17 Zr3 Cl11 85.31(8) . . ?
Cl14 Zr3 Cl11 84.00(9) . . ?
C1 Zr3 Zr4 45.03(2) . 2_544 ?
Cl12 Zr3 Zr4 94.31(7) . 2_544 ?
Cl15 Zr3 Zr4 50.55(6) 2_544 2_544 ?
Cl17 Zr3 Zr4 139.93(7) . 2_544 ?
Cl14 Zr3 Zr4 93.97(6) . 2_544 ?
Cl11 Zr3 Zr4 134.76(7) . 2_544 ?
C1 Zr3 Zr1 45.16(2) . 2_544 ?
Cl12 Zr3 Zr1 140.00(7) . 2_544 ?
Cl15 Zr3 Zr1 94.62(6) 2_544 2_544 ?
Cl17 Zr3 Zr1 94.21(7) . 2_544 ?
Cl14 Zr3 Zr1 50.43(6) . 2_544 ?
Cl11 Zr3 Zr1 134.43(7) . 2_544 ?
Zr4 Zr3 Zr1 60.03(3) 2_544 2_544 ?
C1 Zr3 Zr4 44.68(2) . . ?
Cl12 Zr3 Zr4 92.57(7) . . ?
Cl15 Zr3 Zr4 140.24(7) 2_544 . ?
Cl17 Zr3 Zr4 50.24(6) . . ?
Cl14 Zr3 Zr4 93.95(7) . . ?
Cl11 Zr3 Zr4 135.53(7) . . ?
Zr4 Zr3 Zr4 89.71(3) 2_544 . ?
Zr1 Zr3 Zr4 59.99(3) 2_544 . ?
C1 Zr3 Zr1 44.93(2) . . ?
Cl12 Zr3 Zr1 49.93(6) . . ?
Cl15 Zr3 Zr1 93.24(7) 2_544 . ?
Cl17 Zr3 Zr1 92.73(7) . . ?
Cl14 Zr3 Zr1 140.52(7) . . ?
Cl11 Zr3 Zr1 135.48(7) . . ?
Zr4 Zr3 Zr1 60.06(3) 2_544 . ?
Zr1 Zr3 Zr1 90.09(3) 2_544 . ?
Zr4 Zr3 Zr1 59.69(3) . . ?
C1 Zr4 Cl13 95.30(7) . . ?
C1 Zr4 Cl15 95.69(6) . . ?
Cl13 Zr4 Cl15 90.43(9) . . ?
C1 Zr4 Cl17 95.17(7) . . ?
Cl13 Zr4 Cl17 88.35(9) . . ?
Cl15 Zr4 Cl17 169.14(9) . . ?
C1 Zr4 Cl16 95.60(7) . . ?
Cl13 Zr4 Cl16 169.05(9) . . ?
Cl15 Zr4 Cl16 89.51(9) . . ?
Cl17 Zr4 Cl16 89.65(9) . . ?
C1 Zr4 Cl18 179.65(7) . . ?
Cl13 Zr4 Cl18 84.74(10) . . ?
Cl15 Zr4 Cl18 83.97(9) . . ?
Cl17 Zr4 Cl18 85.17(9) . . ?
Cl16 Zr4 Cl18 84.37(9) . . ?
C1 Zr4 Zr3 45.32(2) . 2_544 ?
Cl13 Zr4 Zr3 95.21(6) . 2_544 ?
Cl15 Zr4 Zr3 50.38(6) . 2_544 ?
Cl17 Zr4 Zr3 140.48(7) . 2_544 ?
Cl16 Zr4 Zr3 93.18(7) . 2_544 ?
Cl18 Zr4 Zr3 134.33(7) . 2_544 ?
C1 Zr4 Zr1 45.27(3) . . ?
Cl13 Zr4 Zr1 140.53(7) . . ?
Cl15 Zr4 Zr1 94.63(7) . . ?
Cl17 Zr4 Zr1 93.16(7) . . ?
Cl16 Zr4 Zr1 50.34(6) . . ?
Cl18 Zr4 Zr1 134.71(8) . . ?
Zr3 Zr4 Zr1 60.20(3) 2_544 . ?
C1 Zr4 Zr1 45.12(3) . 2_544 ?
Cl13 Zr4 Zr1 50.21(7) . 2_544 ?
Cl15 Zr4 Zr1 93.38(6) . 2_544 ?
Cl17 Zr4 Zr1 94.13(7) . 2_544 ?
Cl16 Zr4 Zr1 140.72(7) . 2_544 ?
Cl18 Zr4 Zr1 134.90(8) . 2_544 ?
Zr3 Zr4 Zr1 60.39(3) 2_544 2_544 ?
Zr1 Zr4 Zr1 90.39(3) . 2_544 ?
C1 Zr4 Zr3 44.97(2) . . ?
Cl13 Zr4 Zr3 92.27(7) . . ?
Cl15 Zr4 Zr3 140.65(7) . . ?
Cl17 Zr4 Zr3 50.21(6) . . ?
Cl16 Zr4 Zr3 94.71(7) . . ?
Cl18 Zr4 Zr3 135.37(7) . . ?
Zr3 Zr4 Zr3 90.29(3) 2_544 . ?
Zr1 Zr4 Zr3 60.27(3) . . ?
Zr1 Zr4 Zr3 59.92(3) 2_544 . ?
C2 Zr5 Cl23 95.07(6) . . ?
C2 Zr5 Cl22 95.38(7) . . ?
Cl23 Zr5 Cl22 88.64(9) . . ?
C2 Zr5 Cl25 95.53(7) . 2 ?
Cl23 Zr5 Cl25 169.34(9) . 2 ?
Cl22 Zr5 Cl25 89.27(9) . 2 ?
C2 Zr5 Cl24 94.91(6) . 2 ?
Cl23 Zr5 Cl24 90.76(9) . 2 ?
Cl22 Zr5 Cl24 169.70(9) . 2 ?
Cl25 Zr5 Cl24 89.44(10) 2 2 ?
C2 Zr5 Cl21 178.35(7) . . ?
Cl23 Zr5 Cl21 83.84(8) . . ?
Cl22 Zr5 Cl21 85.85(9) . . ?
Cl25 Zr5 Cl21 85.58(8) 2 . ?
Cl24 Zr5 Cl21 83.87(9) 2 . ?
C2 Zr5 Zr6 45.06(2) . . ?
Cl23 Zr5 Zr6 92.87(7) . . ?
Cl22 Zr5 Zr6 50.32(6) . . ?
Cl25 Zr5 Zr6 93.83(7) 2 . ?
Cl24 Zr5 Zr6 139.97(6) 2 . ?
Cl21 Zr5 Zr6 136.15(8) . . ?
C2 Zr5 Zr6 44.89(2) . 2 ?
Cl23 Zr5 Zr6 94.30(6) . 2 ?
Cl22 Zr5 Zr6 140.27(7) . 2 ?
Cl25 Zr5 Zr6 93.99(7) 2 2 ?
Cl24 Zr5 Zr6 50.02(6) 2 2 ?
Cl21 Zr5 Zr6 133.88(8) . 2 ?
Zr6 Zr5 Zr6 89.95(3) . 2 ?
C2 Zr5 Zr2 45.12(2) . . ?
Cl23 Zr5 Zr2 49.95(6) . . ?
Cl22 Zr5 Zr2 93.82(7) . . ?
Cl25 Zr5 Zr2 140.66(7) 2 . ?
Cl24 Zr5 Zr2 93.65(6) 2 . ?
Cl21 Zr5 Zr2 133.76(7) . . ?
Zr6 Zr5 Zr2 60.07(3) . . ?
Zr6 Zr5 Zr2 60.05(3) 2 . ?
C2 Zr5 Zr2 45.09(2) . 2 ?
Cl23 Zr5 Zr2 140.15(7) . 2 ?
Cl22 Zr5 Zr2 93.77(7) . 2 ?
Cl25 Zr5 Zr2 50.45(6) 2 2 ?
Cl24 Zr5 Zr2 93.28(7) 2 2 ?
Cl21 Zr5 Zr2 136.01(7) . 2 ?
Zr6 Zr5 Zr2 60.13(3) . 2 ?
Zr6 Zr5 Zr2 59.94(3) 2 2 ?
Zr2 Zr5 Zr2 90.21(3) . 2 ?
C2 Zr6 Cl24 95.48(7) . . ?
C2 Zr6 Cl22 95.55(7) . . ?
Cl24 Zr6 Cl22 168.97(10) . . ?
C2 Zr6 Cl29 95.63(7) . . ?
Cl24 Zr6 Cl29 88.08(9) . . ?
Cl22 Zr6 Cl29 90.76(9) . . ?
C2 Zr6 Cl28 95.51(7) . 2 ?
Cl24 Zr6 Cl28 88.91(9) . 2 ?
Cl22 Zr6 Cl28 90.11(8) . 2 ?
Cl29 Zr6 Cl28 168.69(10) . 2 ?
C2 Zr6 Cl27 179.45(8) . . ?
Cl24 Zr6 Cl27 84.35(9) . . ?
Cl22 Zr6 Cl27 84.62(8) . . ?
Cl29 Zr6 Cl27 84.88(9) . . ?
Cl28 Zr6 Cl27 83.97(9) 2 . ?
C2 Zr6 Zr5 45.11(2) . . ?
Cl24 Zr6 Zr5 140.59(7) . . ?
Cl22 Zr6 Zr5 50.44(7) . . ?
Cl29 Zr6 Zr5 94.82(7) . . ?
Cl28 Zr6 Zr5 94.43(7) 2 . ?
Cl27 Zr6 Zr5 135.06(6) . . ?
C2 Zr6 Zr2 45.17(3) . . ?
Cl24 Zr6 Zr2 93.75(6) . . ?
Cl22 Zr6 Zr2 93.97(7) . . ?
Cl29 Zr6 Zr2 50.48(7) . . ?
Cl28 Zr6 Zr2 140.67(8) 2 . ?
Cl27 Zr6 Zr2 135.35(7) . . ?
Zr5 Zr6 Zr2 60.14(3) . . ?
C2 Zr6 Zr5 44.94(2) . 2 ?
Cl24 Zr6 Zr5 50.54(7) . 2 ?
Cl22 Zr6 Zr5 140.49(8) . 2 ?
Cl29 Zr6 Zr5 93.14(6) . 2 ?
Cl28 Zr6 Zr5 93.36(7) 2 2 ?
Cl27 Zr6 Zr5 134.89(7) . 2 ?
Zr5 Zr6 Zr5 90.05(3) . 2 ?
Zr2 Zr6 Zr5 60.08(3) . 2 ?
C2 Zr6 Zr2 45.09(3) . 2 ?
Cl24 Zr6 Zr2 93.97(7) . 2 ?
Cl22 Zr6 Zr2 93.86(7) . 2 ?
Cl29 Zr6 Zr2 140.71(8) . 2 ?
Cl28 Zr6 Zr2 50.42(7) 2 2 ?
Cl27 Zr6 Zr2 134.39(8) . 2 ?
Zr5 Zr6 Zr2 60.14(3) . 2 ?
Zr2 Zr6 Zr2 90.26(4) . 2 ?
Zr5 Zr6 Zr2 60.00(3) 2 2 ?
Zr4 C1 Zr4 180.0 2_544 . ?
Zr4 C1 Zr3 90.35(3) 2_544 2_544 ?
Zr4 C1 Zr3 89.65(3) . 2_544 ?
Zr4 C1 Zr3 89.65(3) 2_544 . ?
Zr4 C1 Zr3 90.35(3) . . ?
Zr3 C1 Zr3 180.0 2_544 . ?
Zr4 C1 Zr1 90.14(4) 2_544 . ?
Zr4 C1 Zr1 89.86(4) . . ?
Zr3 C1 Zr1 89.77(4) 2_544 . ?
Zr3 C1 Zr1 90.23(4) . . ?
Zr4 C1 Zr1 89.86(4) 2_544 2_544 ?
Zr4 C1 Zr1 90.14(4) . 2_544 ?
Zr3 C1 Zr1 90.23(4) 2_544 2_544 ?
Zr3 C1 Zr1 89.77(4) . 2_544 ?
Zr1 C1 Zr1 180.0 . 2_544 ?
Zr6 C2 Zr6 180.0 2 . ?
Zr6 C2 Zr5 89.83(3) 2 2 ?
Zr6 C2 Zr5 90.17(3) . 2 ?
Zr6 C2 Zr5 90.17(3) 2 . ?
Zr6 C2 Zr5 89.83(3) . . ?
Zr5 C2 Zr5 180.0 2 . ?
Zr6 C2 Zr2 89.93(4) 2 2 ?
Zr6 C2 Zr2 90.07(4) . 2 ?
Zr5 C2 Zr2 89.96(3) 2 2 ?
Zr5 C2 Zr2 90.04(3) . 2 ?
Zr6 C2 Zr2 90.07(4) 2 . ?
Zr6 C2 Zr2 89.93(4) . . ?
Zr5 C2 Zr2 90.04(3) 2 . ?
Zr5 C2 Zr2 89.96(3) . . ?
Zr2 C2 Zr2 180.0 2 . ?
Zr3 Cl12 Zr1 80.31(8) . . ?
Zr4 Cl13 Zr1 79.75(9) . 2_544 ?
Zr3 Cl14 Zr1 79.19(8) . 2_544 ?
Zr3 Cl15 Zr4 79.07(8) 2_544 . ?
Zr1 Cl16 Zr4 79.21(8) . . ?
Zr3 Cl17 Zr4 79.56(7) . . ?
Zr6 Cl22 Zr5 79.24(8) . . ?
Zr2 Cl23 Zr5 80.03(8) . . ?
Zr6 Cl24 Zr5 79.44(8) . 2 ?
Zr5 Cl25 Zr2 79.17(7) 2 . ?
Zr6 Cl28 Zr2 79.34(8) 2 . ?
Zr6 Cl29 Zr2 79.31(9) . . ?
C12 N11 C14 109.4(9) . . ?
C12 N11 C13 124.6(10) . . ?
C14 N11 C13 126.0(10) . . ?
C12 N12 C15 108.5(9) . . ?
C12 N12 C16 125.1(9) . . ?
C15 N12 C16 126.4(8) . . ?
N12 C12 N11 109.1(9) . . ?
N11 C14 C15 108.8(10) . . ?
C14 C15 N12 104.2(9) . . ?
N12 C16 C11 112.4(8) . . ?
C24 N21 C21 122.7(13) . . ?
C24 N21 C23 129.9(16) . . ?
C21 N21 C23 107.3(13) . . ?
C22 C23 N21 110.0(15) . . ?
C23 C22 N22 105.3(13) . . ?
N22 C21 N21 106.3(13) . . ?
C21 N22 C25 123.7(16) . . ?
C21 N22 C22 110.6(13) . . ?
C25 N22 C22 125.6(15) . . ?
N22 C25 C26 107.1(16) . . ?
C23' N21' C21' 106.9(14) . . ?
C23' N21' C24' 129.4(17) . . ?
C21' N21' C24' 123.7(16) . . ?
N21' C23' C22' 110.1(15) . . ?
N22' C22' C23' 105.0(12) . . ?
N21' C21' N22' 106.1(12) . . ?
C21' N22' C22' 111.4(12) . . ?
C21' N22' C25' 124.2(13) . . ?
C22' N22' C25' 124.4(13) . . ?
C26' C25' N22' 106.2(14) . . ?
C33 N31 C32 108.9(8) . . ?
C33 N31 C35 125.9(9) . . ?
C32 N31 C35 125.2(9) . . ?
N32 C31 C32 106.4(9) . . ?
C33 N32 C31 108.3(9) . . ?
C33 N32 C36 125.7(8) . . ?
C31 N32 C36 125.9(9) . . ?
N31 C32 C31 107.5(9) . . ?
N31 C33 N32 109.0(9) . . ?
N32 C36 C34 113.9(9) . . ?
C46 N41 C44 107.4(9) . . ?
C46 N41 C43 126.3(10) . . ?
C44 N41 C43 126.3(10) . . ?
C46 N42 C45 107.2(9) . . ?
C46 N42 C41 122.1(9) . . ?
C45 N42 C41 130.5(10) . . ?
N41 C46 N42 109.5(10) . . ?
N41 C43 C42 113.9(10) . . ?
C45 C44 N41 105.9(11) . . ?
C44 C45 N42 110.0(11) . . ?

loop_
_geom_bond_atom_site_label_1
_geom_bond_atom_site_label_2
_geom_bond_distance
_geom_bond_site_symmetry_2
_geom_bond_publ_flag
Zr1 C1 2.2996(10) . ?
Zr1 Cl12 2.528(3) . ?
Zr1 Cl13 2.534(3) 2_544 ?
Zr1 Cl16 2.537(3) . ?
Zr1 Cl14 2.545(3) 2_544 ?
Zr1 Cl19 2.594(3) . ?
Zr1 Zr4 3.237(2) . ?
Zr1 Zr3 3.2428(14) 2_544 ?
Zr1 Zr4 3.2452(13) 2_544 ?
Zr1 Zr3 3.2560(15) . ?
Zr2 C2 2.2994(10) . ?
Zr2 Cl23 2.522(3) . ?
Zr2 Cl29 2.545(3) . ?
Zr2 Cl28 2.546(3) . ?
Zr2 Cl26 2.547(3) . ?
Zr2 Cl25 2.549(3) . ?
Zr2 Zr6 3.2425(13) . ?
Zr2 Zr5 3.2449(13) . ?
Zr2 Zr6 3.247(2) 2 ?
Zr2 Zr5 3.2470(14) 2 ?
Zr3 C1 2.2958(9) . ?
Zr3 Cl12 2.521(3) . ?
Zr3 Cl15 2.533(3) 2_544 ?
Zr3 Cl17 2.538(3) . ?
Zr3 Cl14 2.543(3) . ?
Zr3 Cl11 2.601(2) . ?
Zr3 Zr4 3.2286(14) 2_544 ?
Zr3 Zr1 3.2428(14) 2_544 ?
Zr3 Zr4 3.2483(14) . ?
Zr4 C1 2.2841(10) . ?
Zr4 Cl13 2.528(3) . ?
Zr4 Cl15 2.539(3) . ?
Zr4 Cl17 2.539(3) . ?
Zr4 Cl16 2.541(3) . ?
Zr4 Cl18 2.591(3) . ?
Zr4 Zr3 3.2286(14) 2_544 ?
Zr4 Zr1 3.2452(13) 2_544 ?
Zr5 C2 2.2910(9) . ?
Zr5 Cl23 2.525(3) . ?
Zr5 Cl22 2.538(3) . ?
Zr5 Cl25 2.547(3) 2 ?
Zr5 Cl24 2.547(3) 2 ?
Zr5 Cl21 2.569(2) . ?
Zr5 Zr6 3.2337(14) . ?
Zr5 Zr6 3.2435(14) 2 ?
Zr5 Zr2 3.2470(14) 2 ?
Zr6 C2 2.2890(10) . ?
Zr6 Cl24 2.528(3) . ?
Zr6 Cl22 2.533(3) . ?
Zr6 Cl29 2.535(3) . ?
Zr6 Cl28 2.540(3) 2 ?
Zr6 Cl27 2.612(3) . ?
Zr6 Zr5 3.2435(14) 2 ?
Zr6 Zr2 3.247(2) 2 ?
C1 Zr4 2.2841(10) 2_544 ?
C1 Zr3 2.2958(9) 2_544 ?
C1 Zr1 2.2996(10) 2_544 ?
C2 Zr6 2.2890(10) 2 ?
C2 Zr5 2.2910(9) 2 ?
C2 Zr2 2.2994(10) 2 ?
Cl13 Zr1 2.534(3) 2_544 ?
Cl14 Zr1 2.545(3) 2_544 ?
Cl15 Zr3 2.533(3) 2_544 ?
Cl24 Zr5 2.547(3) 2 ?
Cl25 Zr5 2.547(3) 2 ?
Cl28 Zr6 2.540(3) 2 ?
C11 C16 1.522(12) . ?
N11 C12 1.327(12) . ?
N11 C14 1.329(12) . ?
N11 C13 1.473(12) . ?
N12 C12 1.311(11) . ?
N12 C15 1.414(11) . ?
N12 C16 1.481(11) . ?
C14 C15 1.372(13) . ?
C24 N21 1.51(2) . ?
N21 C21 1.40(2) . ?
N21 C23 1.37(2) . ?
C23 C22 1.35(2) . ?
C22 N22 1.40(2) . ?
C21 N22 1.35(2) . ?
N22 C25 1.54(2) . ?
C25 C26 1.57(2) . ?
C24' N21' 1.48(2) . ?
N21' C23' 1.37(2) . ?
N21' C21' 1.41(2) . ?
C23' C22' 1.35(2) . ?
C22' N22' 1.40(2) . ?
C21' N22' 1.33(2) . ?
N22' C25' 1.54(2) . ?
C25' C26' 1.56(2) . ?
N31 C33 1.322(11) . ?
N31 C32 1.356(11) . ?
N31 C35 1.472(11) . ?
C31 N32 1.369(11) . ?
C31 C32 1.376(13) . ?
N32 C33 1.342(11) . ?
N32 C36 1.456(11) . ?
C34 C36 1.489(13) . ?
N41 C46 1.317(11) . ?
N41 C44 1.407(13) . ?
N41 C43 1.481(13) . ?
C41 N42 1.460(11) . ?
N42 C46 1.331(12) . ?
N42 C45 1.352(12) . ?
C42 C43 1.501(14) . ?
C44 C45 1.312(14) . ?
